data_4516060
loop_
_publ_author_name
'Srisupap, Natta'
'Wised, Kritdikul'
'Tsutsumi, Ken'
'Nomura, Kotohiro'

_publ_section_title
;
 Synthesis of (Arylmido)niobium(V) Complexes Containing Ketimide,
 Phenoxide Ligands, and Some Reactions with Phenols and Alcohols.
;
_journal_issue 6
_journal_name_full 'ACS omega'
_journal_page_first 6166
_journal_page_last 6181
_journal_paper_doi 10.1021/acsomega.8b01065
_journal_volume 3
_journal_year 2018
_chemical_formula_moiety 'C24 H36 Cl2 N Nb O3'
_chemical_formula_sum 'C24 H36 Cl2 N Nb O3'
_chemical_formula_weight 550.37
_space_group_IT_number 14
_space_group_name_Hall '-P 2ybc'
_space_group_name_H-M_alt 'P 1 21/c 1'
_symmetry_cell_setting monoclinic
_symmetry_Int_Tables_number 14
_symmetry_space_group_name_Hall '-P 2ybc'
_symmetry_space_group_name_H-M 'P 1 21/c 1'
_atom_sites_solution_hydrogens geom
_atom_sites_solution_primary direct
_atom_sites_solution_secondary difmap
_cell_angle_alpha 90.0000
_cell_angle_beta 103.824(3)
_cell_angle_gamma 90.0000
_cell_formula_units_Z 4
_cell_length_a 13.572(4)
_cell_length_b 9.116(2)
_cell_length_c 21.854(6)
_cell_measurement_reflns_used 7318
_cell_measurement_temperature 273
_cell_measurement_theta_max 27.49
_cell_measurement_theta_min 3.00
_cell_volume 2625.5(12)
_computing_cell_refinement 'CrystalClear-SM Expert 2.0 r15'
_computing_data_collection 'CrystalClear-SM Expert 2.0 r15 (Rigaku, 2011)'
_computing_data_reduction 'CrystalClear-SM Expert 2.0 r15'
_computing_molecular_graphics 'CrystalStructure 4.0'
_computing_publication_material 'CrystalStructure 4.0 (Rigaku, 2010)'
_computing_structure_refinement 'SHELXL97 (Sheldrick, 2008)'
_computing_structure_solution 'SHELXS97 (Sheldrick, 2008)'
_diffrn_ambient_temperature 273
_diffrn_detector_area_resol_mean 13.653
_diffrn_measured_fraction_theta_full 0.998
_diffrn_measured_fraction_theta_max 0.998
_diffrn_measurement_device_type 'Rigaku XtaLAB mini'
_diffrn_measurement_method \w
_diffrn_radiation_type 'Mo K\a'
_diffrn_radiation_wavelength 0.71075
_diffrn_reflns_av_R_equivalents 0.0223
_diffrn_reflns_limit_h_max 17
_diffrn_reflns_limit_h_min -17
_diffrn_reflns_limit_k_max 11
_diffrn_reflns_limit_k_min -11
_diffrn_reflns_limit_l_max 28
_diffrn_reflns_limit_l_min -28
_diffrn_reflns_number 26903
_diffrn_reflns_theta_full 27.49
_diffrn_reflns_theta_max 27.49
_diffrn_standards_number 0
_exptl_absorpt_coefficient_mu 0.685
_exptl_absorpt_correction_T_max 0.860
_exptl_absorpt_correction_T_min 0.794
_exptl_absorpt_correction_type multi-scan
_exptl_absorpt_process_details 'REQAB (Rigaku, 1998)'
_exptl_crystal_colour yellow
_exptl_crystal_density_diffrn 1.392
_exptl_crystal_density_method 'not measured'
_exptl_crystal_description block
_exptl_crystal_F_000 1144.00
_exptl_crystal_size_max 0.260
_exptl_crystal_size_mid 0.230
_exptl_crystal_size_min 0.220
_refine_diff_density_max 0.610
_refine_diff_density_min -0.390
_refine_ls_extinction_method none
_refine_ls_goodness_of_fit_ref 1.062
_refine_ls_hydrogen_treatment constr
_refine_ls_number_parameters 280
_refine_ls_number_reflns 6010
_refine_ls_number_restraints 0
_refine_ls_R_factor_gt 0.0246
_refine_ls_shift/su_max 0.002
_refine_ls_structure_factor_coef Fsqd
_refine_ls_weighting_details 'w = 1/[\s^2^(Fo^2^)+(0.0257P)^2^+1.7772P] where P=(Fo^2^+2Fc^2^)/3'
_refine_ls_weighting_scheme calc
_refine_ls_wR_factor_ref 0.0585
_reflns_number_gt 5599
_reflns_number_total 6010
_reflns_threshold_expression F^2^>2.0\s(F^2^)
_cod_data_source_file ao8b01065_si_002.cif
_cod_data_source_block 075-crys1
_cod_original_cell_volume 2625.6(11)
_cod_database_code 4516060

loop_
_symmetry_equiv_pos_site_id
_symmetry_equiv_pos_as_xyz
1 +X,+Y,+Z
2 -X,1/2+Y,1/2-Z
3 -X,-Y,-Z
4 +X,1/2-Y,1/2+Z

loop_
_atom_site_label
_atom_site_type_symbol
_atom_site_fract_x
_atom_site_fract_y
_atom_site_fract_z
_atom_site_U_iso_or_equiv
_atom_site_adp_type
_atom_site_occupancy
_atom_site_symmetry_multiplicity
_atom_site_calc_flag
_atom_site_refinement_flags
Nb1 Nb 0.21600(2) 0.10799(2) 0.34521(2) 0.01290(5) Uani 1.0 4 d .
Cl2 Cl 0.38136(3) 0.02123(4) 0.33714(2) 0.02106(8) Uani 1.0 4 d .
Cl3 Cl 0.03439(3) 0.16352(5) 0.31525(2) 0.02409(9) Uani 1.0 4 d .
O1 O 0.26175(8) 0.30254(12) 0.36272(5) 0.0159(2) Uani 1.0 4 d .
O2 O 0.16882(9) -0.09699(12) 0.28904(5) 0.0191(3) Uani 1.0 4 d .
O3 O 0.19508(9) 0.16750(14) 0.23723(5) 0.0236(3) Uani 1.0 4 d .
N1 N 0.21588(9) 0.03134(14) 0.41932(6) 0.0152(3) Uani 1.0 4 d .
C1 C 0.04010(13) -0.1208(2) 0.43694(10) 0.0305(4) Uani 1.0 4 d .
C2 C 0.13226(13) -0.09797(17) 0.48990(9) 0.0227(4) Uani 1.0 4 d .
C3 C 0.21664(12) -0.02061(16) 0.47933(7) 0.0165(3) Uani 1.0 4 d .
C4 C 0.30253(13) 0.00804(17) 0.52881(7) 0.0192(4) Uani 1.0 4 d .
C5 C 0.38963(12) 0.09573(19) 0.51674(8) 0.0215(4) Uani 1.0 4 d .
C6 C 0.30323(15) -0.0450(2) 0.58864(8) 0.0277(4) Uani 1.0 4 d .
C7 C 0.22142(17) -0.1225(2) 0.59950(9) 0.0339(5) Uani 1.0 4 d .
C8 C 0.13726(16) -0.1483(2) 0.55089(10) 0.0319(5) Uani 1.0 4 d .
C9 C 0.30971(11) 0.41845(16) 0.39714(7) 0.0143(3) Uani 1.0 4 d .
C10 C 0.40288(13) 0.66013(19) 0.46340(8) 0.0226(4) Uani 1.0 4 d .
C11 C 0.32145(12) 0.59347(17) 0.48052(7) 0.0185(3) Uani 1.0 4 d .
C12 C 0.43778(13) 0.60433(18) 0.41340(8) 0.0208(4) Uani 1.0 4 d .
C13 C 0.39215(11) 0.48361(17) 0.37889(7) 0.0160(3) Uani 1.0 4 d .
C14 C 0.27397(11) 0.47040(17) 0.44853(7) 0.0152(3) Uani 1.0 4 d .
C15 C 0.19921(14) -0.23986(19) 0.31639(9) 0.0285(4) Uani 1.0 4 d .
C16 C 0.17830(14) -0.0898(2) 0.22429(8) 0.0278(4) Uani 1.0 4 d .
C17 C 0.13830(15) 0.0554(3) 0.19778(8) 0.0302(4) Uani 1.0 4 d .
C18 C 0.16487(16) 0.3124(3) 0.21360(9) 0.0355(5) Uani 1.0 4 d .
C20 C 0.54122(13) 0.3694(3) 0.34716(9) 0.0281(4) Uani 1.0 4 d .
C21 C 0.42635(15) 0.5416(3) 0.27275(8) 0.0302(4) Uani 1.0 4 d .
C22 C 0.43221(12) 0.42533(18) 0.32421(7) 0.0186(3) Uani 1.0 4 d .
C23 C 0.18382(12) 0.39862(17) 0.46647(8) 0.0178(3) Uani 1.0 4 d .
C24 C 0.18967(16) 0.4055(3) 0.53711(9) 0.0328(5) Uani 1.0 4 d .
C25 C 0.08504(13) 0.4681(3) 0.42895(10) 0.0329(5) Uani 1.0 4 d .
H1A H 0.0196 -0.0287 0.4165 0.0365 Uiso 1.0 4 calc R
H1B H -0.0141 -0.1596 0.4534 0.0365 Uiso 1.0 4 calc R
H1C H 0.0559 -0.1886 0.4071 0.0365 Uiso 1.0 4 calc R
H5A H 0.4465 0.0884 0.5525 0.0258 Uiso 1.0 4 calc R
H5B H 0.3698 0.1966 0.5100 0.0258 Uiso 1.0 4 calc R
H5C H 0.4083 0.0582 0.4800 0.0258 Uiso 1.0 4 calc R
H6 H 0.3594 -0.0281 0.6218 0.0333 Uiso 1.0 4 calc R
H7 H 0.2231 -0.1573 0.6397 0.0406 Uiso 1.0 4 calc R
H8 H 0.0828 -0.2004 0.5590 0.0382 Uiso 1.0 4 calc R
H10 H 0.4339 0.7418 0.4854 0.0271 Uiso 1.0 4 calc R
H11 H 0.2981 0.6316 0.5139 0.0222 Uiso 1.0 4 calc R
H12 H 0.4930 0.6486 0.4026 0.0250 Uiso 1.0 4 calc R
H15A H 0.2705 -0.2538 0.3199 0.0341 Uiso 1.0 4 calc R
H15B H 0.1616 -0.3149 0.2899 0.0341 Uiso 1.0 4 calc R
H15C H 0.1856 -0.2454 0.3575 0.0341 Uiso 1.0 4 calc R
H16A H 0.1399 -0.1685 0.1998 0.0334 Uiso 1.0 4 calc R
H16B H 0.2489 -0.1001 0.2229 0.0334 Uiso 1.0 4 calc R
H17A H 0.1461 0.0655 0.1550 0.0362 Uiso 1.0 4 calc R
H17B H 0.0668 0.0638 0.1971 0.0362 Uiso 1.0 4 calc R
H18A H 0.2014 0.3843 0.2423 0.0426 Uiso 1.0 4 calc R
H18B H 0.0934 0.3246 0.2096 0.0426 Uiso 1.0 4 calc R
H18C H 0.1797 0.3247 0.1731 0.0426 Uiso 1.0 4 calc R
H20A H 0.5436 0.2953 0.3787 0.0337 Uiso 1.0 4 calc R
H20B H 0.5848 0.4494 0.3649 0.0337 Uiso 1.0 4 calc R
H20C H 0.5636 0.3285 0.3123 0.0337 Uiso 1.0 4 calc R
H21A H 0.4546 0.5027 0.2399 0.0363 Uiso 1.0 4 calc R
H21B H 0.4640 0.6269 0.2905 0.0363 Uiso 1.0 4 calc R
H21C H 0.3568 0.5681 0.2556 0.0363 Uiso 1.0 4 calc R
H22 H 0.3895 0.3423 0.3056 0.0223 Uiso 1.0 4 calc R
H23 H 0.1831 0.2949 0.4545 0.0214 Uiso 1.0 4 calc R
H24A H 0.2527 0.3638 0.5599 0.0394 Uiso 1.0 4 calc R
H24B H 0.1343 0.3512 0.5462 0.0394 Uiso 1.0 4 calc R
H24C H 0.1857 0.5059 0.5496 0.0394 Uiso 1.0 4 calc R
H25A H 0.0795 0.4546 0.3847 0.0395 Uiso 1.0 4 calc R
H25B H 0.0853 0.5711 0.4382 0.0395 Uiso 1.0 4 calc R
H25C H 0.0284 0.4223 0.4404 0.0395 Uiso 1.0 4 calc R

loop_
_atom_site_aniso_label
_atom_site_aniso_U_11
_atom_site_aniso_U_22
_atom_site_aniso_U_33
_atom_site_aniso_U_12
_atom_site_aniso_U_13
_atom_site_aniso_U_23
Nb1 0.01233(7) 0.01442(7) 0.01157(7) -0.00083(5) 0.00209(5) -0.00225(5)
Cl2 0.01457(17) 0.0248(2) 0.02475(19) 0.00079(14) 0.00648(14) -0.00329(15)
Cl3 0.01468(17) 0.0286(2) 0.0272(2) 0.00387(15) 0.00147(15) -0.00118(16)
O1 0.0169(5) 0.0158(6) 0.0152(5) -0.0020(5) 0.0047(4) -0.0023(5)
O2 0.0203(6) 0.0188(6) 0.0186(6) -0.0024(5) 0.0051(5) -0.0067(5)
O3 0.0263(7) 0.0287(7) 0.0138(6) -0.0067(5) 0.0008(5) 0.0001(5)
N1 0.0130(6) 0.0145(6) 0.0179(6) -0.0013(5) 0.0036(5) -0.0028(5)
C1 0.0212(9) 0.0227(9) 0.0499(12) -0.0063(7) 0.0134(8) 0.0004(8)
C2 0.0266(9) 0.0130(8) 0.0334(10) -0.0007(7) 0.0166(8) -0.0007(7)
C3 0.0212(8) 0.0120(7) 0.0181(8) 0.0009(6) 0.0084(6) 0.0000(6)
C4 0.0267(9) 0.0143(8) 0.0171(8) 0.0021(7) 0.0063(7) -0.0003(6)
C5 0.0208(8) 0.0241(9) 0.0170(8) -0.0009(7) -0.0004(6) 0.0003(7)
C6 0.0430(11) 0.0226(9) 0.0180(8) 0.0023(8) 0.0078(8) 0.0018(7)
C7 0.0583(13) 0.0249(10) 0.0247(9) 0.0027(9) 0.0224(9) 0.0077(8)
C8 0.0430(11) 0.0192(9) 0.0432(11) -0.0014(8) 0.0297(10) 0.0046(8)
C9 0.0152(7) 0.0134(7) 0.0138(7) -0.0001(6) 0.0029(6) 0.0003(6)
C10 0.0244(9) 0.0208(8) 0.0238(9) -0.0080(7) 0.0080(7) -0.0072(7)
C11 0.0219(8) 0.0185(8) 0.0171(8) -0.0021(6) 0.0088(6) -0.0037(6)
C12 0.0210(8) 0.0214(8) 0.0224(8) -0.0065(7) 0.0094(7) -0.0019(7)
C13 0.0173(8) 0.0172(8) 0.0138(7) 0.0006(6) 0.0044(6) 0.0012(6)
C14 0.0166(7) 0.0150(7) 0.0144(7) -0.0001(6) 0.0047(6) 0.0013(6)
C15 0.0271(9) 0.0173(8) 0.0393(11) 0.0015(7) 0.0046(8) -0.0049(8)
C16 0.0292(9) 0.0361(10) 0.0216(9) -0.0122(8) 0.0127(7) -0.0168(8)
C17 0.0320(10) 0.0451(12) 0.0120(8) -0.0145(9) 0.0026(7) -0.0073(8)
C18 0.0414(11) 0.0378(11) 0.0224(9) -0.0046(9) -0.0019(8) 0.0106(8)
C20 0.0222(9) 0.0360(10) 0.0268(9) 0.0037(8) 0.0073(7) -0.0064(8)
C21 0.0378(11) 0.0346(10) 0.0221(9) 0.0015(9) 0.0146(8) 0.0046(8)
C22 0.0194(8) 0.0224(8) 0.0157(7) -0.0021(7) 0.0075(6) -0.0020(6)
C23 0.0196(8) 0.0157(8) 0.0207(8) -0.0033(6) 0.0098(6) -0.0029(6)
C24 0.0440(12) 0.0340(11) 0.0280(10) -0.0167(9) 0.0236(9) -0.0062(8)
C25 0.0197(9) 0.0269(10) 0.0541(13) 0.0004(8) 0.0126(9) -0.0006(9)

loop_
_atom_type_symbol
_atom_type_description
_atom_type_scat_dispersion_real
_atom_type_scat_dispersion_imag
_atom_type_scat_source
C C 0.0033 0.0016
;
International Tables for Crystallography
(1992, Vol. C, Tables 4.2.6.8 and 6.1.1.4)
;
H H 0.0000 0.0000
;
International Tables for Crystallography
(1992, Vol. C, Table 6.1.1.4)
;
Cl Cl 0.1484 0.1585
;
International Tables for Crystallography
(1992, Vol. C, Tables 4.2.6.8 and 6.1.1.4)
;
N N 0.0061 0.0033
;
International Tables for Crystallography
(1992, Vol. C, Tables 4.2.6.8 and 6.1.1.4)
;
Nb Nb -2.0727 0.6215
;
International Tables for Crystallography
(1992, Vol. C, Tables 4.2.6.8 and 6.1.1.4)
;
O O 0.0106 0.0060
;
International Tables for Crystallography
(1992, Vol. C, Tables 4.2.6.8 and 6.1.1.4)
;

loop_
_geom_angle_atom_site_label_1
_geom_angle_atom_site_label_2
_geom_angle_atom_site_label_3
_geom_angle
_geom_angle_publ_flag
Cl2 Nb1 Cl3 159.77(3) yes
Cl2 Nb1 O1 93.20(4) yes
Cl2 Nb1 O2 80.60(4) yes
Cl2 Nb1 O3 83.98(4) yes
Cl2 Nb1 N1 98.13(5) yes
Cl3 Nb1 O1 96.97(4) yes
Cl3 Nb1 O2 83.59(4) yes
Cl3 Nb1 O3 79.22(4) yes
Cl3 Nb1 N1 96.07(5) yes
O1 Nb1 O2 158.51(6) yes
O1 Nb1 O3 86.68(5) yes
O1 Nb1 N1 104.97(6) yes
O2 Nb1 O3 72.26(5) yes
O2 Nb1 N1 96.30(6) yes
O3 Nb1 N1 167.95(5) yes
Nb1 O1 C9 158.00(10) yes
Nb1 O2 C15 120.42(10) yes
Nb1 O2 C16 114.54(10) yes
C15 O2 C16 111.05(14) yes
Nb1 O3 C17 110.73(11) yes
Nb1 O3 C18 121.49(11) yes
C17 O3 C18 111.76(13) yes
Nb1 N1 C3 176.53(12) yes
C1 C2 C3 120.16(17) yes
C1 C2 C8 122.13(18) yes
C3 C2 C8 117.69(16) yes
N1 C3 C2 120.06(14) yes
N1 C3 C4 118.52(15) yes
C2 C3 C4 121.41(15) yes
C3 C4 C5 120.29(15) yes
C3 C4 C6 118.31(17) yes
C5 C4 C6 121.39(14) yes
C4 C6 C7 120.85(16) yes
C6 C7 C8 120.34(19) yes
C2 C8 C7 121.4(2) yes
O1 C9 C13 118.46(15) yes
O1 C9 C14 119.28(14) yes
C13 C9 C14 122.24(14) yes
C11 C10 C12 119.69(16) yes
C10 C11 C14 121.25(16) yes
C10 C12 C13 121.66(17) yes
C9 C13 C12 117.46(16) yes
C9 C13 C22 122.21(14) yes
C12 C13 C22 120.32(15) yes
C9 C14 C11 117.67(15) yes
C9 C14 C23 120.88(14) yes
C11 C14 C23 121.40(15) yes
O2 C16 C17 108.01(15) yes
O3 C17 C16 107.72(14) yes
C13 C22 C20 110.94(13) yes
C13 C22 C21 111.64(14) yes
C20 C22 C21 110.31(16) yes
C14 C23 C24 113.10(14) yes
C14 C23 C25 109.85(14) yes
C24 C23 C25 110.57(16) yes
C2 C1 H1A 109.470 no
C2 C1 H1B 109.468 no
C2 C1 H1C 109.475 no
H1A C1 H1B 109.469 no
H1A C1 H1C 109.469 no
H1B C1 H1C 109.477 no
C4 C5 H5A 109.475 no
C4 C5 H5B 109.469 no
C4 C5 H5C 109.470 no
H5A C5 H5B 109.473 no
H5A C5 H5C 109.471 no
H5B C5 H5C 109.468 no
C4 C6 H6 119.588 no
C7 C6 H6 119.563 no
C6 C7 H7 119.829 no
C8 C7 H7 119.829 no
C2 C8 H8 119.324 no
C7 C8 H8 119.300 no
C11 C10 H10 120.154 no
C12 C10 H10 120.158 no
C10 C11 H11 119.372 no
C14 C11 H11 119.375 no
C10 C12 H12 119.181 no
C13 C12 H12 119.159 no
O2 C15 H15A 109.468 no
O2 C15 H15B 109.466 no
O2 C15 H15C 109.475 no
H15A C15 H15B 109.464 no
H15A C15 H15C 109.482 no
H15B C15 H15C 109.472 no
O2 C16 H16A 110.094 no
O2 C16 H16B 110.099 no
C17 C16 H16A 110.101 no
C17 C16 H16B 110.107 no
H16A C16 H16B 108.432 no
O3 C17 H17A 110.163 no
O3 C17 H17B 110.161 no
C16 C17 H17A 110.166 no
C16 C17 H17B 110.164 no
H17A C17 H17B 108.470 no
O3 C18 H18A 109.470 no
O3 C18 H18B 109.479 no
O3 C18 H18C 109.474 no
H18A C18 H18B 109.470 no
H18A C18 H18C 109.466 no
H18B C18 H18C 109.468 no
C22 C20 H20A 109.477 no
C22 C20 H20B 109.470 no
C22 C20 H20C 109.474 no
H20A C20 H20B 109.470 no
H20A C20 H20C 109.471 no
H20B C20 H20C 109.465 no
C22 C21 H21A 109.470 no
C22 C21 H21B 109.463 no
C22 C21 H21C 109.463 no
H21A C21 H21B 109.484 no
H21A C21 H21C 109.482 no
H21B C21 H21C 109.466 no
C13 C22 H22 107.941 no
C20 C22 H22 107.932 no
C21 C22 H22 107.932 no
C14 C23 H23 107.712 no
C24 C23 H23 107.699 no
C25 C23 H23 107.699 no
C23 C24 H24A 109.464 no
C23 C24 H24B 109.481 no
C23 C24 H24C 109.466 no
H24A C24 H24B 109.468 no
H24A C24 H24C 109.472 no
H24B C24 H24C 109.477 no
C23 C25 H25A 109.470 no
C23 C25 H25B 109.473 no
C23 C25 H25C 109.478 no
H25A C25 H25B 109.463 no
H25A C25 H25C 109.465 no
H25B C25 H25C 109.478 no

loop_
_geom_bond_atom_site_label_1
_geom_bond_atom_site_label_2
_geom_bond_distance
_geom_bond_publ_flag
Nb1 Cl2 2.4254(8) yes
Nb1 Cl3 2.4473(8) yes
Nb1 O1 1.8878(12) yes
Nb1 O2 2.2434(12) yes
Nb1 O3 2.3714(13) yes
Nb1 N1 1.7643(15) yes
O1 C9 1.3682(18) yes
O2 C15 1.451(2) yes
O2 C16 1.453(3) yes
O3 C17 1.437(3) yes
O3 C18 1.441(3) yes
N1 C3 1.392(2) yes
C1 C2 1.502(3) yes
C2 C3 1.410(3) yes
C2 C8 1.396(3) yes
C3 C4 1.412(2) yes
C4 C5 1.502(3) yes
C4 C6 1.392(3) yes
C6 C7 1.384(3) yes
C7 C8 1.382(3) yes
C9 C13 1.406(3) yes
C9 C14 1.408(3) yes
C10 C11 1.389(3) yes
C10 C12 1.387(3) yes
C11 C14 1.396(2) yes
C12 C13 1.393(3) yes
C13 C22 1.522(3) yes
C14 C23 1.519(3) yes
C16 C17 1.494(3) yes
C20 C22 1.532(3) yes
C21 C22 1.534(3) yes
C23 C24 1.528(3) yes
C23 C25 1.532(3) yes
C1 H1A 0.960 no
C1 H1B 0.960 no
C1 H1C 0.960 no
C5 H5A 0.960 no
C5 H5B 0.960 no
C5 H5C 0.960 no
C6 H6 0.930 no
C7 H7 0.930 no
C8 H8 0.930 no
C10 H10 0.930 no
C11 H11 0.930 no
C12 H12 0.930 no
C15 H15A 0.960 no
C15 H15B 0.960 no
C15 H15C 0.960 no
C16 H16A 0.970 no
C16 H16B 0.970 no
C17 H17A 0.970 no
C17 H17B 0.970 no
C18 H18A 0.960 no
C18 H18B 0.960 no
C18 H18C 0.960 no
C20 H20A 0.960 no
C20 H20B 0.960 no
C20 H20C 0.960 no
C21 H21A 0.960 no
C21 H21B 0.960 no
C21 H21C 0.960 no
C22 H22 0.980 no
C23 H23 0.980 no
C24 H24A 0.960 no
C24 H24B 0.960 no
C24 H24C 0.960 no
C25 H25A 0.960 no
C25 H25B 0.960 no
C25 H25C 0.960 no

loop_
_geom_contact_atom_site_label_1
_geom_contact_atom_site_label_2
_geom_contact_distance
_geom_contact_publ_flag
_geom_contact_site_symmetry_2
Cl2 C15 3.383(2) no .
Cl2 C16 3.3844(18) no .
Cl3 C17 3.359(3) no .
Cl3 C18 3.434(3) no .
O1 C18 3.211(3) no .
O1 C22 2.871(3) no .
O1 C23 2.859(3) no .
O1 C25 3.433(3) no .
N1 C1 2.864(3) no .
N1 C5 2.8353(19) no .
N1 C15 3.314(3) no .
N1 C23 3.560(3) no .
C2 C6 2.807(3) no .
C3 C7 2.772(3) no .
C4 C8 2.795(3) no .
C9 C10 2.770(3) no .
C9 C20 3.592(3) no .
C9 C25 3.317(3) no .
C11 C13 2.806(3) no .
C11 C24 2.953(3) no .
C11 C25 3.338(3) no .
C12 C14 2.800(3) no .
C12 C20 3.102(3) no .
C12 C21 3.094(3) no .
Cl3 C16 3.598(2) no 2_555
C1 C8 3.491(3) no 3_556
C5 C10 3.534(3) no 3_666
C8 C1 3.491(3) no 3_556
C10 C5 3.534(3) no 3_666
C16 Cl3 3.598(2) no 2_545
Nb1 H5C 3.4678 no .
Nb1 H15A 3.4533 no .
Nb1 H15C 3.2671 no .
Nb1 H16B 3.3926 no .
Nb1 H17B 3.4069 no .
Nb1 H18A 3.3508 no .
Nb1 H22 3.4397 no .
Nb1 H23 3.0528 no .
Cl2 H5C 3.0748 no .
Cl2 H15A 2.9022 no .
Cl2 H16B 2.9228 no .
Cl2 H20A 3.3103 no .
Cl2 H22 3.0153 no .
Cl3 H1A 2.8672 no .
Cl3 H17B 2.8687 no .
Cl3 H18B 3.0010 no .
Cl3 H23 3.4400 no .
Cl3 H25A 3.0453 no .
O1 H5B 3.3444 no .
O1 H18A 2.6683 no .
O1 H18B 3.5779 no .
O1 H22 2.3936 no .
O1 H23 2.4884 no .
O1 H25A 2.9722 no .
O2 H1C 3.4040 no .
O2 H17A 3.2309 no .
O2 H17B 2.6022 no .
O3 H16A 3.2129 no .
O3 H16B 2.5867 no .
O3 H22 3.1391 no .
N1 H1A 2.7063 no .
N1 H1C 2.9204 no .
N1 H5B 2.9295 no .
N1 H5C 2.6431 no .
N1 H15A 3.5773 no .
N1 H15C 2.8454 no .
N1 H23 2.5938 no .
C1 H8 2.6903 no .
C1 H15C 3.1383 no .
C2 H7 3.2564 no .
C2 H15C 3.4221 no .
C3 H1A 2.6999 no .
C3 H1B 3.2988 no .
C3 H1C 2.8202 no .
C3 H5A 3.3000 no .
C3 H5B 2.8330 no .
C3 H5C 2.6953 no .
C3 H6 3.2503 no .
C3 H8 3.2444 no .
C3 H15C 3.3068 no .
C3 H23 2.9427 no .
C4 H7 3.2495 no .
C4 H23 3.2938 no .
C4 H24A 3.4141 no .
C5 H6 2.6755 no .
C5 H23 3.3446 no .
C5 H24A 3.3396 no .
C6 H5A 2.5723 no .
C6 H5B 3.0599 no .
C6 H5C 3.1889 no .
C6 H8 3.2327 no .
C8 H1A 3.1819 no .
C8 H1B 2.5837 no .
C8 H1C 3.0947 no .
C8 H6 3.2340 no .
C9 H5B 3.1424 no .
C9 H11 3.2414 no .
C9 H12 3.2351 no .
C9 H18A 3.3657 no .
C9 H20A 3.4801 no .
C9 H21C 3.5742 no .
C9 H22 2.5864 no .
C9 H23 2.6121 no .
C9 H25A 3.0878 no .
C11 H12 3.2353 no .
C11 H23 3.2782 no .
C11 H24A 3.0066 no .
C11 H24C 2.7636 no .
C11 H25B 3.1231 no .
C12 H11 3.2361 no .
C12 H20A 3.3311 no .
C12 H20B 2.8486 no .
C12 H21B 2.7990 no .
C12 H21C 3.3752 no .
C12 H22 3.3080 no .
C13 H10 3.2625 no .
C13 H18A 3.5687 no .
C13 H20A 2.6789 no .
C13 H20B 2.7224 no .
C13 H20C 3.3390 no .
C13 H21A 3.3483 no .
C13 H21B 2.6990 no .
C13 H21C 2.7313 no .
C14 H5B 2.9814 no .
C14 H10 3.2625 no .
C14 H24A 2.7001 no .
C14 H24B 3.3564 no .
C14 H24C 2.7714 no .
C14 H25A 2.6778 no .
C14 H25B 2.6786 no .
C14 H25C 3.3246 no .
C15 H1C 3.1257 no .
C15 H16A 2.5664 no .
C15 H16B 2.6283 no .
C16 H15A 2.6296 no .
C16 H15B 2.5440 no .
C16 H15C 3.2178 no .
C17 H18A 3.2050 no .
C17 H18B 2.5562 no .
C17 H18C 2.6032 no .
C18 H17A 2.5714 no .
C18 H17B 2.6093 no .
C18 H21C 3.4526 no .
C18 H22 3.2382 no .
C20 H12 2.9591 no .
C20 H21A 2.6533 no .
C20 H21B 2.7420 no .
C20 H21C 3.3403 no .
C21 H12 2.9327 no .
C21 H18A 3.2935 no .
C21 H20A 3.3429 no .
C21 H20B 2.7050 no .
C21 H20C 2.6874 no .
C22 H12 2.6622 no .
C22 H18A 3.2363 no .
C23 H5B 3.0851 no .
C23 H11 2.6876 no .
C24 H5B 3.2626 no .
C24 H11 2.6506 no .
C24 H25A 3.3390 no .
C24 H25B 2.7380 no .
C24 H25C 2.6588 no .
C25 H11 3.3862 no .
C25 H24A 3.3414 no .
C25 H24B 2.7073 no .
C25 H24C 2.6862 no .
H1A H8 3.4065 no .
H1A H15C 3.4693 no .
H1B H8 2.3958 no .
H1C H8 3.2542 no .
H1C H15B 3.4202 no .
H1C H15C 2.3358 no .
H5A H6 2.3814 no .
H5B H6 3.2165 no .
H5B H23 2.6884 no .
H5B H24A 2.6202 no .
H5C H6 3.4107 no .
H6 H7 2.3049 no .
H7 H8 2.2994 no .
H10 H11 2.3119 no .
H10 H12 2.3081 no .
H11 H23 3.5458 no .
H11 H24A 2.7649 no .
H11 H24B 3.5671 no .
H11 H24C 2.1941 no .
H11 H25B 3.0172 no .
H12 H20A 3.3605 no .
H12 H20B 2.4545 no .
H12 H21B 2.3946 no .
H12 H21C 3.3823 no .
H12 H22 3.5836 no .
H15A H16A 2.9005 no .
H15A H16B 2.4985 no .
H15B H16A 2.3385 no .
H15B H16B 2.8645 no .
H15C H16A 3.4250 no .
H15C H16B 3.5132 no .
H16A H17A 2.3572 no .
H16A H17B 2.3329 no .
H16B H17A 2.3323 no .
H16B H17B 2.8265 no .
H17A H18A 3.4592 no .
H17A H18B 2.8146 no .
H17A H18C 2.4208 no .
H17B H18A 3.4629 no .
H17B H18B 2.4105 no .
H17B H18C 2.9437 no .
H18A H21C 2.6539 no .
H18A H22 2.6247 no .
H18C H21C 3.4472 no .
H18C H22 3.5473 no .
H20A H21A 3.5337 no .
H20A H22 2.3473 no .
H20B H21A 2.9183 no .
H20B H21B 2.5831 no .
H20B H21C 3.5945 no .
H20B H22 2.8307 no .
H20C H21A 2.4692 no .
H20C H21B 3.0239 no .
H20C H21C 3.5391 no .
H20C H22 2.3355 no .
H21A H22 2.3642 no .
H21B H22 2.8318 no .
H21C H22 2.3229 no .
H23 H24A 2.3570 no .
H23 H24B 2.3132 no .
H23 H24C 2.8252 no .
H23 H25A 2.3224 no .
H23 H25B 2.8283 no .
H23 H25C 2.3541 no .
H24A H25B 3.5953 no .
H24A H25C 3.5462 no .
H24B H25A 3.5557 no .
H24B H25B 3.0468 no .
H24B H25C 2.4979 no .
H24C H25A 3.5777 no .
H24C H25B 2.5600 no .
H24C H25C 2.8978 no .
Cl2 H5A 3.0959 no 3_656
Cl2 H6 3.4176 no 3_656
Cl2 H21A 3.0996 no 2_645
Cl3 H8 3.5053 no 3_556
Cl3 H15B 3.0785 no 2_555
Cl3 H16A 2.7701 no 2_555
Cl3 H18B 3.5213 no 2_545
C1 H1B 3.5779 no 3_556
C1 H8 3.3813 no 3_556
C1 H18B 3.3194 no 2_545
C1 H18C 3.3913 no 2_545
C1 H24B 3.2504 no 3_556
C1 H25B 2.8739 no 1_545
C2 H1A 3.4320 no 3_556
C2 H1B 3.2509 no 3_556
C2 H11 3.2951 no 1_545
C2 H25B 3.2312 no 1_545
C3 H11 3.3837 no 1_545
C4 H10 3.2832 no 1_545
C4 H11 3.4466 no 1_545
C5 H5A 3.4147 no 3_656
C5 H5C 3.0665 no 3_656
C5 H10 3.3820 no 1_545
C5 H10 2.8260 no 3_666
C5 H12 3.1193 no 3_666
C6 H11 3.3633 no 1_545
C6 H18C 3.4248 no 4_555
C6 H20A 3.0545 no 3_656
C6 H20C 3.5728 no 3_656
C6 H21A 3.4708 no 4_555
C6 H21C 3.5535 no 4_555
C7 H1A 3.4890 no 3_556
C7 H11 3.2463 no 1_545
C7 H16A 3.2890 no 4_545
C7 H18C 3.2729 no 4_555
C7 H20A 3.4863 no 3_656
C7 H21C 3.5027 no 4_555
C7 H24C 3.5567 no 1_545
C8 H1A 2.8929 no 3_556
C8 H1B 3.2568 no 3_556
C8 H11 3.2074 no 1_545
C8 H24C 3.2216 no 1_545
C8 H25B 3.5038 no 1_545
C8 H25C 3.3956 no 3_556
C9 H15A 3.4106 no 1_565
C9 H15C 3.5042 no 1_565
C10 H5A 3.1457 no 3_666
C10 H5B 3.2720 no 3_666
C10 H15A 3.3151 no 1_565
C10 H15C 3.3961 no 1_565
C10 H20A 3.3773 no 3_666
C11 H15C 3.2278 no 1_565
C11 H20A 3.3405 no 3_666
C11 H20B 3.3367 no 3_666
C12 H5A 3.2111 no 3_666
C12 H5B 3.2904 no 3_666
C12 H15A 2.9647 no 1_565
C13 H15A 3.0172 no 1_565
C14 H15C 3.3120 no 1_565
C15 H21C 3.2793 no 1_545
C16 H7 3.1042 no 4_544
C17 H24B 3.4083 no 4_554
C17 H24C 3.4945 no 4_554
C17 H25A 3.2078 no 2_545
C17 H25C 3.5283 no 2_545
C18 H1C 3.4862 no 2_555
C20 H6 3.3949 no 3_656
C20 H11 3.2873 no 3_666
C20 H16B 3.5531 no 2_655
C21 H6 3.2091 no 4_554
C21 H15A 3.1712 no 1_565
C21 H20C 3.2303 no 2_655
C24 H1B 3.3144 no 3_556
C24 H17A 2.7904 no 4_555
C24 H20B 3.5461 no 3_666
C24 H25C 3.4865 no 3_566
C25 H1C 3.1763 no 1_565
C25 H8 3.3917 no 3_556
C25 H15C 3.4847 no 1_565
C25 H17A 3.3530 no 2_555
C25 H17B 3.1438 no 2_555
C25 H24B 3.5552 no 3_566
H1A C2 3.4320 no 3_556
H1A C7 3.4890 no 3_556
H1A C8 2.8929 no 3_556
H1A H1B 3.3369 no 3_556
H1A H8 2.6337 no 3_556
H1A H18B 3.1174 no 2_545
H1A H18C 3.2254 no 2_545
H1B C1 3.5779 no 3_556
H1B C2 3.2509 no 3_556
H1B C8 3.2568 no 3_556
H1B C24 3.3144 no 3_556
H1B H1A 3.3369 no 3_556
H1B H1B 3.5189 no 3_556
H1B H8 3.4044 no 3_556
H1B H18B 3.4707 no 2_545
H1B H18C 3.1223 no 2_545
H1B H24B 2.3915 no 3_556
H1B H25B 2.8588 no 1_545
H1B H25C 3.3720 no 3_556
H1C C18 3.4862 no 2_545
H1C C25 3.1763 no 1_545
H1C H17A 3.5497 no 2_545
H1C H17B 3.3527 no 2_545
H1C H18B 2.8552 no 2_545
H1C H18C 3.2602 no 2_545
H1C H24B 3.3409 no 3_556
H1C H25A 3.3166 no 1_545
H1C H25B 2.3004 no 1_545
H5A Cl2 3.0959 no 3_656
H5A C5 3.4147 no 3_656
H5A C10 3.1457 no 3_666
H5A C12 3.2111 no 3_666
H5A H5A 3.3998 no 3_656
H5A H5C 2.6162 no 3_656
H5A H10 3.4703 no 1_545
H5A H10 2.5215 no 3_666
H5A H12 2.6455 no 3_666
H5B C10 3.2720 no 3_666
H5B C12 3.2904 no 3_666
H5B H10 2.7013 no 3_666
H5B H12 2.7208 no 3_666
H5C C5 3.0665 no 3_656
H5C H5A 2.6162 no 3_656
H5C H5C 2.6542 no 3_656
H5C H10 2.9044 no 1_545
H5C H10 2.7765 no 3_666
H6 Cl2 3.4176 no 3_656
H6 C20 3.3949 no 3_656
H6 C21 3.2091 no 4_555
H6 H18C 3.4574 no 4_555
H6 H20A 2.7701 no 3_656
H6 H20C 3.1546 no 3_656
H6 H21A 2.6061 no 4_555
H6 H21C 2.9577 no 4_555
H7 C16 3.1042 no 4_545
H7 H15B 3.5832 no 4_545
H7 H16A 2.4954 no 4_545
H7 H16B 2.8310 no 4_545
H7 H18A 3.4094 no 4_555
H7 H18C 3.2062 no 4_555
H7 H20A 3.5184 no 3_656
H7 H20C 3.2350 no 3_656
H7 H21C 2.8591 no 4_555
H8 Cl3 3.5053 no 3_556
H8 C1 3.3813 no 3_556
H8 C25 3.3917 no 3_556
H8 H1A 2.6337 no 3_556
H8 H1B 3.4044 no 3_556
H8 H16A 3.2181 no 4_545
H8 H24B 3.5519 no 3_556
H8 H24C 3.0495 no 1_545
H8 H25B 3.3694 no 1_545
H8 H25C 2.5256 no 3_556
H10 C4 3.2832 no 1_565
H10 C5 3.3820 no 1_565
H10 C5 2.8260 no 3_666
H10 H5A 3.4703 no 1_565
H10 H5A 2.5215 no 3_666
H10 H5B 2.7013 no 3_666
H10 H5C 2.9044 no 1_565
H10 H5C 2.7765 no 3_666
H10 H20A 2.9332 no 3_666
H11 C2 3.2951 no 1_565
H11 C3 3.3837 no 1_565
H11 C4 3.4466 no 1_565
H11 C6 3.3633 no 1_565
H11 C7 3.2463 no 1_565
H11 C8 3.2074 no 1_565
H11 C20 3.2873 no 3_666
H11 H15C 3.5761 no 1_565
H11 H20A 2.8562 no 3_666
H11 H20B 2.8412 no 3_666
H12 C5 3.1193 no 3_666
H12 H5A 2.6455 no 3_666
H12 H5B 2.7208 no 3_666
H12 H15A 3.2523 no 1_565
H12 H24A 3.3525 no 3_666
H15A C9 3.4106 no 1_545
H15A C10 3.3151 no 1_545
H15A C12 2.9647 no 1_545
H15A C13 3.0172 no 1_545
H15A C21 3.1712 no 1_545
H15A H12 3.2523 no 1_545
H15A H21B 3.0497 no 1_545
H15A H21C 2.6005 no 1_545
H15B Cl3 3.0785 no 2_545
H15B H7 3.5832 no 4_544
H15B H17B 3.3673 no 2_545
H15B H18A 3.0268 no 1_545
H15B H21C 3.1074 no 1_545
H15B H25A 3.3249 no 1_545
H15C C9 3.5042 no 1_545
H15C C10 3.3961 no 1_545
H15C C11 3.2278 no 1_545
H15C C14 3.3120 no 1_545
H15C C25 3.4847 no 1_545
H15C H11 3.5761 no 1_545
H15C H25A 3.2120 no 1_545
H15C H25B 2.9853 no 1_545
H16A Cl3 2.7701 no 2_545
H16A C7 3.2890 no 4_544
H16A H7 2.4954 no 4_544
H16A H8 3.2181 no 4_544
H16A H25A 3.3026 no 2_545
H16A H25C 3.4561 no 2_545
H16B C20 3.5531 no 2_645
H16B H7 2.8310 no 4_544
H16B H20B 3.3240 no 2_645
H16B H20C 2.9035 no 2_645
H16B H21C 3.3618 no 1_545
H17A C24 2.7904 no 4_554
H17A C25 3.3530 no 2_545
H17A H1C 3.5497 no 2_555
H17A H24A 2.8748 no 4_554
H17A H24B 2.4647 no 4_554
H17A H24C 2.5716 no 4_554
H17A H25A 3.1437 no 2_545
H17A H25B 3.3096 no 2_545
H17A H25C 3.0497 no 2_545
H17B C25 3.1438 no 2_545
H17B H1C 3.3527 no 2_555
H17B H15B 3.3673 no 2_555
H17B H25A 2.5369 no 2_545
H17B H25B 3.1766 no 2_545
H17B H25C 3.2422 no 2_545
H18A H7 3.4094 no 4_554
H18A H15B 3.0268 no 1_565
H18B Cl3 3.5213 no 2_555
H18B C1 3.3194 no 2_555
H18B H1A 3.1174 no 2_555
H18B H1B 3.4707 no 2_555
H18B H1C 2.8552 no 2_555
H18C C1 3.3913 no 2_555
H18C C6 3.4248 no 4_554
H18C C7 3.2729 no 4_554
H18C H1A 3.2254 no 2_555
H18C H1B 3.1223 no 2_555
H18C H1C 3.2602 no 2_555
H18C H6 3.4574 no 4_554
H18C H7 3.2062 no 4_554
H18C H24A 3.3500 no 4_554
H18C H24B 3.1347 no 4_554
H20A C6 3.0545 no 3_656
H20A C7 3.4863 no 3_656
H20A C10 3.3773 no 3_666
H20A C11 3.3405 no 3_666
H20A H6 2.7701 no 3_656
H20A H7 3.5184 no 3_656
H20A H10 2.9332 no 3_666
H20A H11 2.8562 no 3_666
H20B C11 3.3367 no 3_666
H20B C24 3.5461 no 3_666
H20B H11 2.8412 no 3_666
H20B H16B 3.3240 no 2_655
H20B H24A 2.9552 no 3_666
H20B H24C 3.2523 no 3_666
H20C C6 3.5728 no 3_656
H20C C21 3.2303 no 2_645
H20C H6 3.1546 no 3_656
H20C H7 3.2350 no 3_656
H20C H16B 2.9035 no 2_655
H20C H21A 3.1700 no 2_645
H20C H21B 2.8582 no 2_645
H20C H21C 3.1266 no 2_645
H21A Cl2 3.0996 no 2_655
H21A C6 3.4708 no 4_554
H21A H6 2.6061 no 4_554
H21A H20C 3.1700 no 2_655
H21B H15A 3.0497 no 1_565
H21B H20C 2.8582 no 2_655
H21C C6 3.5535 no 4_554
H21C C7 3.5027 no 4_554
H21C C15 3.2793 no 1_565
H21C H6 2.9577 no 4_554
H21C H7 2.8591 no 4_554
H21C H15A 2.6005 no 1_565
H21C H15B 3.1074 no 1_565
H21C H16B 3.3618 no 1_565
H21C H20C 3.1266 no 2_655
H24A H12 3.3525 no 3_666
H24A H17A 2.8748 no 4_555
H24A H18C 3.3500 no 4_555
H24A H20B 2.9552 no 3_666
H24B C1 3.2504 no 3_556
H24B C17 3.4083 no 4_555
H24B C25 3.5552 no 3_566
H24B H1B 2.3915 no 3_556
H24B H1C 3.3409 no 3_556
H24B H8 3.5519 no 3_556
H24B H17A 2.4647 no 4_555
H24B H18C 3.1347 no 4_555
H24B H25B 3.1597 no 3_566
H24B H25C 3.0869 no 3_566
H24C C7 3.5567 no 1_565
H24C C8 3.2216 no 1_565
H24C C17 3.4945 no 4_555
H24C H8 3.0495 no 1_565
H24C H17A 2.5716 no 4_555
H24C H20B 3.2523 no 3_666
H24C H25C 3.0368 no 3_566
H25A C17 3.2078 no 2_555
H25A H1C 3.3166 no 1_565
H25A H15B 3.3249 no 1_565
H25A H15C 3.2120 no 1_565
H25A H16A 3.3026 no 2_555
H25A H17A 3.1437 no 2_555
H25A H17B 2.5369 no 2_555
H25B C1 2.8739 no 1_565
H25B C2 3.2312 no 1_565
H25B C8 3.5038 no 1_565
H25B H1B 2.8588 no 1_565
H25B H1C 2.3004 no 1_565
H25B H8 3.3694 no 1_565
H25B H15C 2.9853 no 1_565
H25B H17A 3.3096 no 2_555
H25B H17B 3.1766 no 2_555
H25B H24B 3.1597 no 3_566
H25B H25C 3.3727 no 3_566
H25C C8 3.3956 no 3_556
H25C C17 3.5283 no 2_555
H25C C24 3.4865 no 3_566
H25C H1B 3.3720 no 3_556
H25C H8 2.5256 no 3_556
H25C H16A 3.4561 no 2_555
H25C H17A 3.0497 no 2_555
H25C H17B 3.2422 no 2_555
H25C H24B 3.0869 no 3_566
H25C H24C 3.0368 no 3_566
H25C H25B 3.3727 no 3_566
H25C H25C 3.2148 no 3_566

loop_
_geom_torsion_atom_site_label_1
_geom_torsion_atom_site_label_2
_geom_torsion_atom_site_label_3
_geom_torsion_atom_site_label_4
_geom_torsion
_geom_torsion_publ_flag
Cl2 Nb1 O1 C9 -76.6(3) no
Cl2 Nb1 O2 C15 65.20(8) no
Cl2 Nb1 O2 C16 -71.34(7) no
Cl2 Nb1 O3 C17 98.32(7) no
Cl2 Nb1 O3 C18 -127.52(8) no
Cl3 Nb1 O1 C9 121.0(3) no
Cl3 Nb1 O2 C15 -127.47(9) no
Cl3 Nb1 O2 C16 95.99(7) no
Cl3 Nb1 O3 C17 -70.36(7) no
Cl3 Nb1 O3 C18 63.80(8) no
O1 Nb1 O2 C15 139.78(11) no
O1 Nb1 O2 C16 3.24(17) no
O2 Nb1 O1 C9 -148.84(18) no
O1 Nb1 O3 C17 -168.10(8) no
O1 Nb1 O3 C18 -33.94(9) no
O3 Nb1 O1 C9 -160.3(3) no
N1 Nb1 O1 C9 22.7(3) no
O2 Nb1 O3 C17 16.29(7) no
O2 Nb1 O3 C18 150.45(9) no
O3 Nb1 O2 C15 151.83(10) no
O3 Nb1 O2 C16 15.30(7) no
N1 Nb1 O2 C15 -32.04(10) no
N1 Nb1 O2 C16 -168.58(8) no
Nb1 O1 C9 C13 115.7(3) no
Nb1 O1 C9 C14 -65.6(4) no
Nb1 O2 C16 C17 -43.80(14) no
C15 O2 C16 C17 175.67(12) no
Nb1 O3 C17 C16 -43.86(16) no
C18 O3 C17 C16 177.33(14) no
C1 C2 C3 N1 -1.8(3) no
C1 C2 C3 C4 177.21(14) no
C1 C2 C8 C7 -177.97(15) no
C3 C2 C8 C7 0.6(3) no
C8 C2 C3 N1 179.65(15) no
C8 C2 C3 C4 -1.3(3) no
N1 C3 C4 C5 1.4(3) no
N1 C3 C4 C6 -179.58(13) no
C2 C3 C4 C5 -177.61(13) no
C2 C3 C4 C6 1.4(3) no
C3 C4 C6 C7 -0.6(3) no
C5 C4 C6 C7 178.36(15) no
C4 C6 C7 C8 -0.1(3) no
C6 C7 C8 C2 0.2(3) no
O1 C9 C13 C12 178.03(11) no
O1 C9 C13 C22 -2.72(19) no
O1 C9 C14 C11 -176.77(11) no
O1 C9 C14 C23 0.58(19) no
C13 C9 C14 C11 1.9(2) no
C13 C9 C14 C23 179.21(12) no
C14 C9 C13 C12 -0.6(2) no
C14 C9 C13 C22 178.64(12) no
C11 C10 C12 C13 1.0(3) no
C12 C10 C11 C14 0.3(3) no
C10 C11 C14 C9 -1.7(2) no
C10 C11 C14 C23 -179.03(13) no
C10 C12 C13 C9 -0.9(3) no
C10 C12 C13 C22 179.88(13) no
C9 C13 C22 C20 -116.12(14) no
C9 C13 C22 C21 120.41(14) no
C12 C13 C22 C20 63.12(18) no
C12 C13 C22 C21 -60.35(17) no
C9 C14 C23 C24 148.62(12) no
C9 C14 C23 C25 -87.31(16) no
C11 C14 C23 C24 -34.13(19) no
C11 C14 C23 C25 89.93(16) no
O2 C16 C17 O3 57.48(19) no
